data_1508076
loop_
_publ_author_name
'Thomson, Robert K.'
'Cantat, Thibault'
'Scott, Brian L.'
'Morris, David E.'
'Batista, Enrique R.'
'Kiplinger, Jaqueline L.'

_publ_section_title
;
 Uranium azide photolysis results in C-H bond activation and provides
 evidence for a terminal uranium nitride.
;
_journal_issue 9
_journal_name_full 'Nature chemistry'
_journal_page_first 723
_journal_page_last 729
_journal_paper_doi 10.1038/nchem.705
_journal_volume 2
_journal_year 2010
_chemical_formula_sum 'C46 H52 B F15 N4 Si2 U'
_chemical_formula_weight 1250.94
_chemical_name_systematic
; 
 ? 
;
_space_group_IT_number 14
_symmetry_cell_setting monoclinic
_symmetry_space_group_name_Hall '-P 2yn'
_symmetry_space_group_name_H-M 'P 1 21/n 1'
_atom_sites_solution_hydrogens geom
_atom_sites_solution_primary direct
_atom_sites_solution_secondary difmap
_audit_creation_method SHELXL-97
_cell_angle_alpha 90.00
_cell_angle_beta 100.1830(10)
_cell_angle_gamma 90.00
_cell_formula_units_Z 4
_cell_length_a 13.6355(10)
_cell_length_b 25.5997(18)
_cell_length_c 14.2579(10)
_cell_measurement_temperature 140(1)
_cell_volume 4898.5(6)
_computing_cell_refinement 'SAINT+, v. 7.06 (Bruker AXS, 2001)'
_computing_data_collection 'APEX II, v. 1.08 (Bruker AXS, 2003)'
_computing_data_reduction 'SAINT+, v. 7.06 (Bruker AXS, 2001)'
_computing_molecular_graphics 'SHELXTL, v. 6.10, (Bruker AXS, 2000)'
_computing_publication_material 'SHELXTL, v. 6.10, (Bruker AXS, 2000)'
_computing_structure_refinement 'SHELXL-97 (Sheldrick, 1997)'
_computing_structure_solution 'SHELXS-97 (Sheldrick, 1990)'
_diffrn_ambient_temperature 140(1)
_diffrn_measured_fraction_theta_full 1.000
_diffrn_measured_fraction_theta_max 0.999
_diffrn_measurement_device_type 'Bruker D8 with APEXII CCD'
_diffrn_measurement_method '\w scans'
_diffrn_radiation_monochromator graphite
_diffrn_radiation_source 'fine-focus sealed tube'
_diffrn_radiation_type MoK\a
_diffrn_radiation_wavelength 0.71073
_diffrn_reflns_av_R_equivalents 0.0641
_diffrn_reflns_av_sigmaI/netI 0.0478
_diffrn_reflns_limit_h_max 16
_diffrn_reflns_limit_h_min -16
_diffrn_reflns_limit_k_max 30
_diffrn_reflns_limit_k_min -30
_diffrn_reflns_limit_l_max 17
_diffrn_reflns_limit_l_min -17
_diffrn_reflns_number 47957
_diffrn_reflns_theta_full 25.00
_diffrn_reflns_theta_max 25.48
_diffrn_reflns_theta_min 1.91
_diffrn_standards_decay_% 0
_diffrn_standards_interval_count 0
_diffrn_standards_interval_time 0
_diffrn_standards_number 0
_exptl_absorpt_coefficient_mu 3.457
_exptl_absorpt_correction_T_max 0.7237
_exptl_absorpt_correction_T_min 0.5168
_exptl_absorpt_correction_type multi-scan
_exptl_absorpt_process_details 'SADABS 2.03 (Sheldrick, 2001)'
_exptl_crystal_colour red
_exptl_crystal_density_diffrn 1.696
_exptl_crystal_density_method 'not measured'
_exptl_crystal_description block
_exptl_crystal_F_000 2464
_exptl_crystal_size_max 0.22
_exptl_crystal_size_mid 0.18
_exptl_crystal_size_min 0.10
_refine_diff_density_max 0.750
_refine_diff_density_min -0.590
_refine_diff_density_rms 0.101
_refine_ls_extinction_method none
_refine_ls_goodness_of_fit_ref 1.065
_refine_ls_hydrogen_treatment constr
_refine_ls_matrix_type full
_refine_ls_number_parameters 638
_refine_ls_number_reflns 9107
_refine_ls_number_restraints 0
_refine_ls_restrained_S_all 1.065
_refine_ls_R_factor_all 0.0431
_refine_ls_R_factor_gt 0.0282
_refine_ls_shift/su_max 0.003
_refine_ls_shift/su_mean 0.000
_refine_ls_structure_factor_coef Fsqd
_refine_ls_weighting_details 'calc w=1/[\s^2^(Fo^2^)+(0.0208P)^2^+0.0000P] where P=(Fo^2^+2Fc^2^)/3'
_refine_ls_weighting_scheme calc
_refine_ls_wR_factor_gt 0.0561
_refine_ls_wR_factor_ref 0.0611
_reflns_number_gt 7298
_reflns_number_total 9107
_reflns_threshold_expression >2sigma(I)
_cod_data_source_file nchem.705-s6.cif
_cod_data_source_block apx950
_cod_original_sg_symbol_H-M 'P 21/n'
_cod_database_code 1508076

loop_
_symmetry_equiv_pos_as_xyz
'x, y, z'
'-x+1/2, y+1/2, -z+1/2'
'-x, -y, -z'
'x-1/2, -y-1/2, z-1/2'

loop_
_atom_site_label
_atom_site_type_symbol
_atom_site_fract_x
_atom_site_fract_y
_atom_site_fract_z
_atom_site_U_iso_or_equiv
_atom_site_adp_type
_atom_site_occupancy
_atom_site_symmetry_multiplicity
_atom_site_calc_flag
_atom_site_refinement_flags
U1 U 0.359294(10) 0.660751(5) 0.212953(10) 0.01524(5) Uani 1 1 d .
F1 F 0.50560(15) 0.81198(8) 0.06979(14) 0.0229(5) Uani 1 1 d .
F2 F 0.46769(17) 0.82626(8) -0.11577(15) 0.0294(6) Uani 1 1 d .
F3 F 0.39789(19) 0.91996(9) -0.19140(15) 0.0376(6) Uani 1 1 d .
F4 F 0.36213(19) 0.99807(8) -0.07282(16) 0.0381(6) Uani 1 1 d .
F5 F 0.39012(17) 0.98241(8) 0.11574(14) 0.0280(5) Uani 1 1 d .
F6 F 0.23947(15) 0.90722(8) 0.10344(15) 0.0258(5) Uani 1 1 d .
F7 F 0.07755(16) 0.91494(9) 0.17804(17) 0.0341(6) Uani 1 1 d .
F8 F 0.08397(17) 0.90384(9) 0.36864(17) 0.0364(6) Uani 1 1 d .
F9 F 0.26107(17) 0.88509(9) 0.48446(15) 0.0321(6) Uani 1 1 d .
F10 F 0.42884(15) 0.88047(8) 0.41232(14) 0.0248(5) Uani 1 1 d .
F11 F 0.43754(15) 0.98768(8) 0.33595(15) 0.0269(5) Uani 1 1 d .
F12 F 0.58858(17) 1.04863(8) 0.40731(17) 0.0374(6) Uani 1 1 d .
F13 F 0.77692(17) 1.02714(9) 0.37701(18) 0.0412(7) Uani 1 1 d .
F14 F 0.80851(16) 0.94149(9) 0.27336(17) 0.0362(6) Uani 1 1 d .
F15 F 0.65821(15) 0.87917(8) 0.20156(15) 0.0250(5) Uani 1 1 d .
Si1 Si 0.38253(8) 0.70155(4) 0.46137(8) 0.0205(2) Uani 1 1 d .
Si2 Si 0.30323(8) 0.59599(4) 0.39435(8) 0.0210(2) Uani 1 1 d .
N1 N 0.3542(2) 0.65579(11) 0.3686(2) 0.0182(7) Uani 1 1 d .
N2 N 0.4126(2) 0.75083(12) 0.2370(2) 0.0185(7) Uani 1 1 d .
N3 N 0.4485(2) 0.79231(12) 0.2420(2) 0.0161(7) Uani 1 1 d .
N4 N 0.4927(2) 0.83239(11) 0.2518(2) 0.0169(7) Uani 1 1 d .
B1 B 0.4524(3) 0.88948(16) 0.2180(3) 0.0187(10) Uani 1 1 d .
C1 C 0.5594(3) 0.66529(15) 0.2038(3) 0.0215(9) Uani 1 1 d .
C2 C 0.5120(3) 0.65220(15) 0.1098(3) 0.0242(9) Uani 1 1 d .
C3 C 0.4738(3) 0.60066(15) 0.1123(3) 0.0255(10) Uani 1 1 d .
C4 C 0.4978(3) 0.58220(15) 0.2070(3) 0.0257(10) Uani 1 1 d .
C5 C 0.5511(3) 0.62194(15) 0.2633(3) 0.0245(9) Uani 1 1 d .
C6 C 0.5181(3) 0.68425(16) 0.0228(3) 0.0304(10) Uani 1 1 d .
H6A H 0.4895 0.7181 0.0291 0.046 Uiso 1 1 calc R
H6B H 0.4820 0.6670 -0.0325 0.046 Uiso 1 1 calc R
H6C H 0.5866 0.6881 0.0163 0.046 Uiso 1 1 calc R
C7 C 0.4340(3) 0.56690(16) 0.0277(3) 0.0383(12) Uani 1 1 d .
H7A H 0.4841 0.5423 0.0174 0.057 Uiso 1 1 calc R
H7B H 0.4163 0.5885 -0.0278 0.057 Uiso 1 1 calc R
H7C H 0.3761 0.5484 0.0395 0.057 Uiso 1 1 calc R
C8 C 0.4911(3) 0.52641(15) 0.2370(3) 0.0400(12) Uani 1 1 d .
H8A H 0.5502 0.5081 0.2279 0.060 Uiso 1 1 calc R
H8B H 0.4339 0.5103 0.1991 0.060 Uiso 1 1 calc R
H8C H 0.4851 0.5251 0.3030 0.060 Uiso 1 1 calc R
C9 C 0.6039(3) 0.61534(16) 0.3651(3) 0.0330(11) Uani 1 1 d .
H9A H 0.5560 0.6075 0.4050 0.049 Uiso 1 1 calc R
H9B H 0.6383 0.6471 0.3864 0.049 Uiso 1 1 calc R
H9C H 0.6510 0.5872 0.3685 0.049 Uiso 1 1 calc R
C10 C 0.6255(3) 0.71212(16) 0.2292(3) 0.0274(10) Uani 1 1 d .
H10A H 0.6218 0.7233 0.2935 0.033 Uiso 1 1 calc R
H10B H 0.6023 0.7407 0.1863 0.033 Uiso 1 1 calc R
C11 C 0.7341(3) 0.69936(18) 0.2226(3) 0.0396(12) Uani 1 1 d .
H11A H 0.7578 0.6718 0.2664 0.059 Uiso 1 1 calc R
H11B H 0.7746 0.7299 0.2384 0.059 Uiso 1 1 calc R
H11C H 0.7379 0.6885 0.1589 0.059 Uiso 1 1 calc R
C12 C 0.1573(3) 0.66843(14) 0.1527(3) 0.0174(8) Uani 1 1 d .
C13 C 0.1898(3) 0.64090(14) 0.0769(3) 0.0179(8) Uani 1 1 d .
C14 C 0.2429(3) 0.67668(14) 0.0277(3) 0.0203(9) Uani 1 1 d .
C15 C 0.2453(3) 0.72503(14) 0.0754(3) 0.0187(9) Uani 1 1 d .
C16 C 0.1936(3) 0.72010(14) 0.1529(3) 0.0183(8) Uani 1 1 d .
C17 C 0.1565(3) 0.58785(14) 0.0409(3) 0.0253(9) Uani 1 1 d .
H17A H 0.1170 0.5723 0.0828 0.038 Uiso 1 1 calc R
H17B H 0.2138 0.5664 0.0385 0.038 Uiso 1 1 calc R
H17C H 0.1175 0.5908 -0.0219 0.038 Uiso 1 1 calc R
C18 C 0.2660(3) 0.66877(16) -0.0700(3) 0.0302(10) Uani 1 1 d .
H18A H 0.2082 0.6769 -0.1166 0.045 Uiso 1 1 calc R
H18B H 0.2846 0.6330 -0.0773 0.045 Uiso 1 1 calc R
H18C H 0.3200 0.6913 -0.0788 0.045 Uiso 1 1 calc R
C19 C 0.2808(3) 0.77516(15) 0.0384(3) 0.0274(10) Uani 1 1 d .
H19A H 0.3428 0.7693 0.0172 0.041 Uiso 1 1 calc R
H19B H 0.2900 0.8008 0.0883 0.041 Uiso 1 1 calc R
H19C H 0.2321 0.7875 -0.0139 0.041 Uiso 1 1 calc R
C20 C 0.1657(3) 0.76422(15) 0.2115(3) 0.0264(10) Uani 1 1 d .
H20A H 0.1146 0.7848 0.1737 0.040 Uiso 1 1 calc R
H20B H 0.2231 0.7856 0.2327 0.040 Uiso 1 1 calc R
H20C H 0.1413 0.7505 0.2657 0.040 Uiso 1 1 calc R
C21 C 0.0791(3) 0.64971(15) 0.2072(3) 0.0226(9) Uani 1 1 d .
H21A H 0.0934 0.6631 0.2719 0.027 Uiso 1 1 calc R
H21B H 0.0799 0.6119 0.2102 0.027 Uiso 1 1 calc R
C22 C -0.0243(3) 0.66864(15) 0.1579(3) 0.0253(9) Uani 1 1 d .
H22A H -0.0274 0.7060 0.1619 0.038 Uiso 1 1 calc R
H22B H -0.0746 0.6535 0.1888 0.038 Uiso 1 1 calc R
H22C H -0.0355 0.6583 0.0921 0.038 Uiso 1 1 calc R
C23 C 0.5048(3) 0.73343(18) 0.4603(3) 0.0400(12) Uani 1 1 d .
H23A H 0.5540 0.7072 0.4552 0.060 Uiso 1 1 calc R
H23B H 0.5245 0.7528 0.5183 0.060 Uiso 1 1 calc R
H23C H 0.4992 0.7567 0.4069 0.060 Uiso 1 1 calc R
C24 C 0.2856(3) 0.75276(16) 0.4536(3) 0.0369(11) Uani 1 1 d .
H24A H 0.2803 0.7707 0.3938 0.055 Uiso 1 1 calc R
H24B H 0.3035 0.7772 0.5049 0.055 Uiso 1 1 calc R
H24C H 0.2228 0.7369 0.4582 0.055 Uiso 1 1 calc R
C25 C 0.3925(4) 0.67223(16) 0.5826(3) 0.0370(12) Uani 1 1 d .
H25A H 0.3315 0.6545 0.5873 0.056 Uiso 1 1 calc R
H25B H 0.4043 0.6993 0.6297 0.056 Uiso 1 1 calc R
H25C H 0.4467 0.6478 0.5930 0.056 Uiso 1 1 calc R
C26 C 0.1875(3) 0.60474(15) 0.4456(3) 0.0254(9) Uani 1 1 d .
H26A H 0.2031 0.6014 0.5137 0.038 Uiso 1 1 calc R
H26B H 0.1397 0.5785 0.4202 0.038 Uiso 1 1 calc R
H26C H 0.1601 0.6388 0.4292 0.038 Uiso 1 1 calc R
C27 C 0.3873(3) 0.55127(15) 0.4748(3) 0.0314(10) Uani 1 1 d .
H27A H 0.4493 0.5479 0.4523 0.047 Uiso 1 1 calc R
H27B H 0.3564 0.5176 0.4752 0.047 Uiso 1 1 calc R
H27C H 0.3994 0.5653 0.5382 0.047 Uiso 1 1 calc R
C28 C 0.2681(3) 0.55980(14) 0.2772(3) 0.0235(9) Uani 1 1 d .
H28A H 0.1991 0.5659 0.2517 0.035 Uiso 1 1 calc R
H28B H 0.2790 0.5231 0.2878 0.035 Uiso 1 1 calc R
H28C H 0.3084 0.5721 0.2330 0.035 Uiso 1 1 calc R
C29 C 0.4443(3) 0.89563(14) 0.1026(3) 0.0164(8) Uani 1 1 d .
C30 C 0.4653(3) 0.85864(14) 0.0392(3) 0.0183(8) Uani 1 1 d .
C31 C 0.4486(3) 0.86511(15) -0.0586(3) 0.0207(9) Uani 1 1 d .
C32 C 0.4131(3) 0.91233(16) -0.0969(3) 0.0269(10) Uani 1 1 d .
C33 C 0.3963(3) 0.95198(15) -0.0365(3) 0.0247(9) Uani 1 1 d .
C34 C 0.4120(3) 0.94268(14) 0.0602(3) 0.0199(9) Uani 1 1 d .
C35 C 0.3454(3) 0.89482(13) 0.2548(3) 0.0156(8) Uani 1 1 d .
C36 C 0.2518(3) 0.90296(14) 0.1996(3) 0.0200(9) Uani 1 1 d .
C37 C 0.1649(3) 0.90665(14) 0.2366(3) 0.0218(9) Uani 1 1 d .
C38 C 0.1675(3) 0.90069(14) 0.3321(3) 0.0231(9) Uani 1 1 d .
C39 C 0.2577(3) 0.89162(14) 0.3906(3) 0.0222(9) Uani 1 1 d .
C40 C 0.3429(3) 0.88892(14) 0.3510(3) 0.0194(9) Uani 1 1 d .
C41 C 0.5407(3) 0.92867(14) 0.2672(3) 0.0175(8) Uani 1 1 d .
C42 C 0.5283(3) 0.97359(14) 0.3191(3) 0.0192(9) Uani 1 1 d .
C43 C 0.6060(3) 1.00631(14) 0.3560(3) 0.0231(9) Uani 1 1 d .
C44 C 0.7006(3) 0.99576(15) 0.3417(3) 0.0270(10) Uani 1 1 d .
C45 C 0.7167(3) 0.95266(16) 0.2898(3) 0.0240(9) Uani 1 1 d .
C46 C 0.6376(3) 0.92063(15) 0.2541(3) 0.0199(9) Uani 1 1 d .

loop_
_atom_site_aniso_label
_atom_site_aniso_U_11
_atom_site_aniso_U_22
_atom_site_aniso_U_33
_atom_site_aniso_U_23
_atom_site_aniso_U_13
_atom_site_aniso_U_12
U1 0.01409(8) 0.01220(8) 0.01959(8) -0.00191(7) 0.00339(5) 0.00065(6)
F1 0.0289(13) 0.0177(12) 0.0223(12) 0.0003(10) 0.0048(10) 0.0051(10)
F2 0.0424(15) 0.0279(13) 0.0204(12) -0.0053(10) 0.0127(11) -0.0001(11)
F3 0.0654(18) 0.0349(15) 0.0137(12) 0.0051(11) 0.0101(12) 0.0030(13)
F4 0.0666(18) 0.0226(13) 0.0240(13) 0.0111(11) 0.0048(12) 0.0120(12)
F5 0.0452(15) 0.0181(12) 0.0201(12) 0.0015(10) 0.0035(10) 0.0057(11)
F6 0.0235(12) 0.0317(14) 0.0205(13) 0.0004(10) -0.0008(10) 0.0018(10)
F7 0.0185(13) 0.0356(15) 0.0463(16) -0.0006(12) 0.0002(12) 0.0045(11)
F8 0.0298(14) 0.0343(15) 0.0510(16) 0.0018(12) 0.0236(12) 0.0005(11)
F9 0.0405(15) 0.0343(14) 0.0256(13) -0.0018(11) 0.0168(11) -0.0061(11)
F10 0.0250(12) 0.0336(14) 0.0151(12) 0.0010(10) 0.0015(10) -0.0007(10)
F11 0.0239(12) 0.0202(12) 0.0361(14) -0.0058(10) 0.0039(10) 0.0023(10)
F12 0.0383(15) 0.0173(13) 0.0522(17) -0.0107(12) -0.0043(12) -0.0029(11)
F13 0.0317(14) 0.0296(14) 0.0588(17) -0.0047(13) -0.0019(13) -0.0155(11)
F14 0.0223(13) 0.0375(15) 0.0501(16) 0.0012(12) 0.0098(12) -0.0066(11)
F15 0.0241(12) 0.0234(12) 0.0294(13) -0.0036(10) 0.0101(10) -0.0006(10)
Si1 0.0219(6) 0.0191(6) 0.0196(6) -0.0011(5) 0.0010(5) -0.0004(5)
Si2 0.0209(6) 0.0163(6) 0.0255(6) 0.0028(5) 0.0036(5) 0.0019(5)
N1 0.0153(16) 0.0177(17) 0.0211(17) 0.0030(14) 0.0017(13) 0.0002(14)
N2 0.0176(17) 0.0136(17) 0.0240(19) -0.0011(14) 0.0027(14) 0.0008(14)
N3 0.0123(16) 0.024(2) 0.0118(17) 0.0007(14) 0.0002(13) 0.0053(15)
N4 0.0202(17) 0.0128(17) 0.0178(17) 0.0020(14) 0.0038(13) -0.0028(14)
B1 0.021(2) 0.012(2) 0.021(2) 0.0030(19) 0.0004(19) 0.0052(19)
C1 0.0148(19) 0.019(2) 0.033(2) -0.0040(18) 0.0089(17) 0.0031(17)
C2 0.020(2) 0.020(2) 0.036(2) -0.0032(19) 0.0123(18) 0.0050(17)
C3 0.018(2) 0.021(2) 0.040(3) -0.0083(19) 0.0120(19) 0.0004(17)
C4 0.021(2) 0.015(2) 0.044(3) -0.0036(19) 0.013(2) 0.0075(17)
C5 0.014(2) 0.020(2) 0.040(3) -0.0038(19) 0.0072(19) 0.0070(17)
C6 0.029(2) 0.028(2) 0.038(3) -0.003(2) 0.017(2) 0.0026(19)
C7 0.040(3) 0.025(2) 0.052(3) -0.017(2) 0.016(2) 0.000(2)
C8 0.031(3) 0.021(2) 0.071(4) 0.002(2) 0.017(2) 0.010(2)
C9 0.022(2) 0.028(2) 0.048(3) 0.009(2) 0.005(2) 0.0058(19)
C10 0.017(2) 0.030(2) 0.036(3) -0.003(2) 0.0093(19) -0.0011(18)
C11 0.020(2) 0.042(3) 0.058(3) 0.005(2) 0.009(2) -0.003(2)
C12 0.0123(18) 0.020(2) 0.019(2) 0.0010(16) 0.0008(16) 0.0036(16)
C13 0.0124(19) 0.021(2) 0.020(2) -0.0031(17) 0.0020(16) -0.0029(16)
C14 0.020(2) 0.021(2) 0.019(2) -0.0028(17) -0.0002(17) 0.0001(17)
C15 0.0138(19) 0.018(2) 0.021(2) 0.0025(17) -0.0043(16) 0.0002(16)
C16 0.0138(19) 0.020(2) 0.019(2) -0.0041(17) -0.0046(16) 0.0033(16)
C17 0.029(2) 0.025(2) 0.021(2) -0.0058(18) 0.0026(18) -0.0019(19)
C18 0.030(2) 0.038(3) 0.023(2) -0.009(2) 0.0068(19) -0.008(2)
C19 0.024(2) 0.025(2) 0.032(3) 0.0054(19) -0.0001(19) -0.0010(18)
C20 0.024(2) 0.023(2) 0.030(2) -0.0090(19) -0.0014(19) 0.0094(18)
C21 0.018(2) 0.030(2) 0.021(2) 0.0027(18) 0.0048(17) 0.0049(17)
C22 0.022(2) 0.033(3) 0.023(2) 0.0018(19) 0.0097(18) 0.0001(18)
C23 0.032(3) 0.057(3) 0.029(3) -0.013(2) 0.003(2) -0.015(2)
C24 0.048(3) 0.029(3) 0.030(3) -0.013(2) -0.003(2) 0.010(2)
C25 0.060(3) 0.027(3) 0.022(2) -0.0014(19) -0.001(2) -0.009(2)
C26 0.027(2) 0.024(2) 0.025(2) 0.0001(18) 0.0037(19) -0.0016(18)
C27 0.032(2) 0.025(2) 0.037(3) 0.002(2) 0.003(2) 0.005(2)
C28 0.019(2) 0.014(2) 0.037(3) -0.0011(18) 0.0061(19) -0.0010(17)
C29 0.0141(19) 0.017(2) 0.018(2) -0.0014(16) 0.0042(16) -0.0021(16)
C30 0.018(2) 0.016(2) 0.021(2) 0.0020(17) 0.0032(17) -0.0015(16)
C31 0.023(2) 0.022(2) 0.018(2) -0.0039(17) 0.0070(17) -0.0028(18)
C32 0.031(2) 0.034(3) 0.017(2) 0.0037(19) 0.0068(18) -0.006(2)
C33 0.031(2) 0.021(2) 0.021(2) 0.0060(18) 0.0032(18) 0.0026(18)
C34 0.024(2) 0.016(2) 0.020(2) -0.0025(17) 0.0038(17) 0.0008(17)
C35 0.021(2) 0.0092(19) 0.017(2) -0.0019(15) 0.0040(16) 0.0001(15)
C36 0.024(2) 0.012(2) 0.023(2) 0.0015(16) 0.0024(18) 0.0009(16)
C37 0.018(2) 0.015(2) 0.031(2) -0.0002(18) 0.0008(19) 0.0005(17)
C38 0.022(2) 0.014(2) 0.038(3) 0.0012(18) 0.018(2) -0.0002(17)
C39 0.034(2) 0.017(2) 0.018(2) 0.0029(17) 0.0110(19) -0.0040(18)
C40 0.021(2) 0.015(2) 0.020(2) -0.0029(17) -0.0013(17) -0.0050(17)
C41 0.023(2) 0.0130(19) 0.015(2) 0.0042(16) 0.0003(17) -0.0021(16)
C42 0.022(2) 0.015(2) 0.020(2) 0.0047(16) 0.0022(17) 0.0013(17)
C43 0.031(2) 0.012(2) 0.022(2) 0.0006(17) -0.0038(18) -0.0006(18)
C44 0.030(2) 0.017(2) 0.032(2) 0.0031(18) 0.000(2) -0.0087(18)
C45 0.019(2) 0.026(2) 0.027(2) 0.0116(19) 0.0041(18) -0.0032(18)
C46 0.028(2) 0.017(2) 0.016(2) 0.0050(16) 0.0064(18) -0.0001(17)

loop_
_atom_type_symbol
_atom_type_description
_atom_type_scat_dispersion_real
_atom_type_scat_dispersion_imag
_atom_type_scat_source
C C 0.0033 0.0016 'International Tables Vol C Tables 4.2.6.8 and 6.1.1.4'
H H 0.0000 0.0000 'International Tables Vol C Tables 4.2.6.8 and 6.1.1.4'
B B 0.0013 0.0007 'International Tables Vol C Tables 4.2.6.8 and 6.1.1.4'
N N 0.0061 0.0033 'International Tables Vol C Tables 4.2.6.8 and 6.1.1.4'
F F 0.0171 0.0103 'International Tables Vol C Tables 4.2.6.8 and 6.1.1.4'
Si Si 0.0817 0.0704 'International Tables Vol C Tables 4.2.6.8 and 6.1.1.4'
U U -9.6767 9.6646 'International Tables Vol C Tables 4.2.6.8 and 6.1.1.4'

loop_
_geom_angle_atom_site_label_1
_geom_angle_atom_site_label_2
_geom_angle_atom_site_label_3
_geom_angle
N1 U1 N2 88.57(10)
N1 U1 C16 100.02(11)
N2 U1 C16 74.10(10)
N1 U1 C12 96.28(11)
N2 U1 C12 103.63(10)
C16 U1 C12 29.89(10)
N1 U1 C1 104.72(11)
N2 U1 C1 72.05(10)
C16 U1 C1 137.06(11)
C12 U1 C1 158.32(11)
N1 U1 C2 133.03(11)
N2 U1 C2 85.12(11)
C16 U1 C2 122.46(11)
C12 U1 C2 130.44(11)
C1 U1 C2 29.82(11)
N1 U1 C3 127.04(12)
N2 U1 C3 114.79(11)
C16 U1 C3 131.14(12)
C12 U1 C3 120.32(11)
C1 U1 C3 49.06(11)
C2 U1 C3 29.78(11)
N1 U1 C4 97.46(12)
N2 U1 C4 120.39(11)
C16 U1 C4 157.62(12)
C12 U1 C4 133.99(11)
C1 U1 C4 48.97(11)
C2 U1 C4 49.01(11)
C3 U1 C4 29.58(11)
N1 U1 C5 85.18(11)
N2 U1 C5 93.36(11)
C16 U1 C5 166.17(11)
C12 U1 C5 162.97(11)
C1 U1 C5 29.63(11)
C2 U1 C5 48.97(12)
C3 U1 C5 48.82(12)
C4 U1 C5 29.58(11)
N1 U1 C13 120.85(11)
N2 U1 C13 117.55(10)
C16 U1 C13 49.11(10)
C12 U1 C13 29.84(10)
C1 U1 C13 132.84(11)
C2 U1 C13 103.02(11)
C3 U1 C13 90.71(11)
C4 U1 C13 109.40(11)
C5 U1 C13 137.99(11)
N1 U1 C15 128.01(11)
N2 U1 C15 69.90(10)
C16 U1 C15 29.59(10)
C12 U1 C15 48.59(10)
C1 U1 C15 111.84(11)
C2 U1 C15 92.92(11)
C3 U1 C15 104.89(12)
C4 U1 C15 134.42(12)
C5 U1 C15 140.45(11)
C13 U1 C15 48.16(10)
N1 U1 C14 144.60(11)
N2 U1 C14 95.65(10)
C16 U1 C14 48.53(11)
C12 U1 C14 48.54(11)
C1 U1 C14 110.02(11)
C2 U1 C14 82.37(11)
C3 U1 C14 82.67(12)
C4 U1 C14 110.21(12)
C5 U1 C14 129.39(11)
C13 U1 C14 29.21(10)
C15 U1 C14 28.78(10)
N1 Si1 C24 111.57(17)
N1 Si1 C23 111.36(17)
C24 Si1 C23 108.7(2)
N1 Si1 C25 113.51(17)
C24 Si1 C25 105.9(2)
C23 Si1 C25 105.4(2)
N1 Si2 C27 116.32(17)
N1 Si2 C26 111.88(16)
C27 Si2 C26 107.67(18)
N1 Si2 C28 106.93(16)
C27 Si2 C28 105.89(18)
C26 Si2 C28 107.68(17)
N1 Si2 U1 39.92(10)
C27 Si2 U1 126.36(14)
C26 Si2 U1 125.46(13)
C28 Si2 U1 67.03(12)
Si2 N1 Si1 117.92(17)
Si2 N1 U1 109.98(15)
Si1 N1 U1 131.89(16)
N3 N2 U1 170.8(3)
N2 N3 N4 173.9(4)
N3 N4 B1 127.8(3)
N4 B1 C41 104.1(3)
N4 B1 C29 110.4(3)
C41 B1 C29 106.7(3)
N4 B1 C35 104.8(3)
C41 B1 C35 116.3(3)
C29 B1 C35 114.1(3)
C5 C1 C2 108.0(3)
C5 C1 C10 126.0(4)
C2 C1 C10 124.7(4)
C5 C1 U1 75.7(2)
C2 C1 U1 75.3(2)
C10 C1 U1 125.3(2)
C1 C2 C3 107.7(4)
C1 C2 C6 124.6(4)
C3 C2 C6 127.0(4)
C1 C2 U1 74.9(2)
C3 C2 U1 75.3(2)
C6 C2 U1 123.6(2)
C4 C3 C2 108.1(4)
C4 C3 C7 124.3(4)
C2 C3 C7 126.5(4)
C4 C3 U1 75.3(2)
C2 C3 U1 74.9(2)
C7 C3 U1 125.3(3)
C3 C4 C5 108.0(4)
C3 C4 C8 125.1(4)
C5 C4 C8 125.1(4)
C3 C4 U1 75.1(2)
C5 C4 U1 75.3(2)
C8 C4 U1 127.4(3)
C1 C5 C4 108.2(4)
C1 C5 C9 126.1(4)
C4 C5 C9 125.0(4)
C1 C5 U1 74.6(2)
C4 C5 U1 75.1(2)
C9 C5 U1 123.8(2)
C1 C10 C11 111.0(3)
C16 C12 C13 108.0(3)
C16 C12 C21 125.3(3)
C13 C12 C21 125.3(3)
C16 C12 U1 74.6(2)
C13 C12 U1 76.9(2)
C21 C12 U1 125.4(2)
C12 C13 C14 108.0(3)
C12 C13 C17 126.5(3)
C14 C13 C17 124.3(3)
C12 C13 U1 73.3(2)
C14 C13 U1 78.2(2)
C17 C13 U1 124.7(2)
C15 C14 C13 107.3(3)
C15 C14 C18 125.3(4)
C13 C14 C18 125.5(3)
C15 C14 U1 73.6(2)
C13 C14 U1 72.6(2)
C18 C14 U1 131.8(3)
C14 C15 C16 109.0(3)
C14 C15 C19 124.3(4)
C16 C15 C19 125.9(3)
C14 C15 U1 77.6(2)
C16 C15 U1 72.2(2)
C19 C15 U1 125.0(2)
C12 C16 C15 107.8(3)
C12 C16 C20 125.8(3)
C15 C16 C20 125.5(3)
C12 C16 U1 75.5(2)
C15 C16 U1 78.2(2)
C20 C16 U1 121.6(2)
C12 C21 C22 109.8(3)
C30 C29 C34 113.5(3)
C30 C29 B1 127.6(3)
C34 C29 B1 118.9(3)
F1 C30 C29 121.0(3)
F1 C30 C31 114.6(3)
C29 C30 C31 124.4(4)
F2 C31 C32 120.1(3)
F2 C31 C30 120.6(3)
C32 C31 C30 119.3(4)
F3 C32 C33 120.6(4)
F3 C32 C31 120.5(4)
C33 C32 C31 118.9(4)
F4 C33 C32 119.5(3)
F4 C33 C34 121.4(3)
C32 C33 C34 119.0(4)
F5 C34 C33 116.4(3)
F5 C34 C29 118.9(3)
C33 C34 C29 124.7(4)
C40 C35 C36 113.3(3)
C40 C35 B1 119.1(3)
C36 C35 B1 127.5(3)
F6 C36 C37 114.7(3)
F6 C36 C35 121.5(3)
C37 C36 C35 123.8(4)
F7 C37 C38 120.1(4)
F7 C37 C36 119.9(4)
C38 C37 C36 120.0(4)
F8 C38 C37 120.6(4)
F8 C38 C39 120.4(4)
C37 C38 C39 119.1(4)
F9 C39 C38 119.6(3)
F9 C39 C40 121.3(4)
C38 C39 C40 119.1(4)
F10 C40 C39 116.1(3)
F10 C40 C35 119.2(3)
C39 C40 C35 124.7(4)
C46 C41 C42 113.8(3)
C46 C41 B1 120.2(3)
C42 C41 B1 126.0(3)
F11 C42 C43 115.8(3)
F11 C42 C41 121.0(3)
C43 C42 C41 123.1(4)
F12 C43 C44 120.0(3)
F12 C43 C42 119.8(4)
C44 C43 C42 120.2(4)
F13 C44 C45 119.9(4)
F13 C44 C43 121.0(4)
C45 C44 C43 119.1(4)
F14 C45 C44 120.6(4)
F14 C45 C46 120.0(4)
C44 C45 C46 119.3(4)
F15 C46 C45 116.4(3)
F15 C46 C41 119.1(3)
C45 C46 C41 124.5(4)

loop_
_geom_bond_atom_site_label_1
_geom_bond_atom_site_label_2
_geom_bond_distance
U1 N1 2.236(3)
U1 N2 2.424(3)
U1 C16 2.731(3)
U1 C12 2.743(3)
U1 C1 2.757(4)
U1 C2 2.762(4)
U1 C3 2.767(4)
U1 C4 2.770(4)
U1 C5 2.771(4)
U1 C13 2.789(4)
U1 C15 2.809(4)
U1 C14 2.861(4)
F1 C30 1.354(4)
F2 C31 1.340(4)
F3 C32 1.341(4)
F4 C33 1.339(4)
F5 C34 1.355(4)
F6 C36 1.356(4)
F7 C37 1.345(4)
F8 C38 1.336(4)
F9 C39 1.341(4)
F10 C40 1.350(4)
F11 C42 1.351(4)
F12 C43 1.351(4)
F13 C44 1.341(4)
F14 C45 1.345(4)
F15 C46 1.357(4)
Si1 N1 1.758(3)
Si1 C24 1.851(4)
Si1 C23 1.859(4)
Si1 C25 1.867(4)
Si2 N1 1.747(3)
Si2 C27 1.864(4)
Si2 C26 1.866(4)
Si2 C28 1.896(4)
N2 N3 1.166(4)
N3 N4 1.186(4)
N4 B1 1.605(5)
B1 C41 1.628(5)
B1 C29 1.637(5)
B1 C35 1.642(5)
C1 C5 1.414(5)
C1 C2 1.420(5)
C1 C10 1.505(5)
C2 C3 1.421(5)
C2 C6 1.502(5)
C3 C4 1.414(5)
C3 C7 1.506(5)
C4 C5 1.415(5)
C4 C8 1.498(5)
C5 C9 1.511(5)
C10 C11 1.535(5)
C12 C16 1.412(5)
C12 C13 1.425(5)
C12 C21 1.505(5)
C13 C14 1.426(5)
C13 C17 1.494(5)
C14 C15 1.410(5)
C14 C18 1.495(5)
C15 C16 1.417(5)
C15 C19 1.499(5)
C16 C20 1.494(5)
C21 C22 1.539(5)
C29 C30 1.374(5)
C29 C34 1.384(5)
C30 C31 1.382(5)
C31 C32 1.379(5)
C32 C33 1.376(5)
C33 C34 1.377(5)
C35 C40 1.385(5)
C35 C36 1.392(5)
C36 C37 1.383(5)
C37 C38 1.365(5)
C38 C39 1.378(5)
C39 C40 1.380(5)
C41 C46 1.382(5)
C41 C42 1.394(5)
C42 C43 1.379(5)
C43 C44 1.368(5)
C44 C45 1.367(5)
C45 C46 1.378(5)
